data_2006429
loop_
_publ_author_name
'Duval, Hugues'
'Bulach, V\'eronique'
'Fischer, Jean'
'Weiss, Raymond'

_publ_section_title
;Bis(pyridine-<i>N</i>)(7,8,17,18-tetracyano-5,10,15,20-tetraphenylporphyrinato)nickel(II)
 Dimethanol Solvate
;
_journal_issue 8
_journal_name_full 'Acta Crystallographica Section C'
_journal_page_first 1027
_journal_page_last 1029
_journal_paper_doi 10.1107/S0108270197003995
_journal_volume 53
_journal_year 1997
_chemical_formula_moiety '[Ni(C48 H24 N8) (C5 H5 N)2 ] , 2C H4 O'
_chemical_formula_sum 'C60 H42 N10 Ni O2'
_chemical_formula_weight 993.78
_chemical_name_systematic
;
[7,8,17,18-tetracyano-5,10,15,20-tetraphenylporphyrinato]-bis(pyridine)
nickel(II)
;
_space_group_IT_number 2
_symmetry_cell_setting triclinic
_symmetry_space_group_name_Hall '-P 1'
_symmetry_space_group_name_H-M 'P -1'
_cell_angle_alpha 77.92(2)
_cell_angle_beta 69.70(2)
_cell_angle_gamma 68.38(2)
_cell_formula_units_Z 1
_cell_length_a 9.349(2)
_cell_length_b 11.853(3)
_cell_length_c 13.548(4)
_cell_measurement_reflns_used 25
_cell_measurement_temperature 294
_cell_measurement_theta_max 20
_cell_measurement_theta_min 18
_cell_volume 1303.3(6)
_computing_cell_refinement 'CAD4 Operations Manual'
_computing_data_collection 'CAD4 Operations Manual (Enraf-Nonius, 1977)'
_computing_data_reduction 'PROCESS in MolEN (Fair, 1990)'
_computing_molecular_graphics 'ORTEPII (Johnson, 1976)'
_computing_publication_material 'CIF IN in MolEN'
_computing_structure_refinement 'LSFM in MolEN'
_computing_structure_solution MolEN
_diffrn_ambient_temperature 294
_diffrn_measurement_device Enraf_Nonius_MACH3
_diffrn_measurement_method \q/2\q
_diffrn_radiation_monochromator graphite
_diffrn_radiation_source x-ray_tube
_diffrn_radiation_type 'Mo K\a'
_diffrn_radiation_wavelength 0.71073
_diffrn_reflns_av_R_equivalents 0.016
_diffrn_reflns_av_sigmaI/netI 0.33
_diffrn_reflns_limit_h_max 11
_diffrn_reflns_limit_h_min -10
_diffrn_reflns_limit_k_max 14
_diffrn_reflns_limit_k_min 0
_diffrn_reflns_limit_l_max 16
_diffrn_reflns_limit_l_min -15
_diffrn_reflns_number 4808
_diffrn_reflns_theta_max 25
_diffrn_reflns_theta_min 2.7
_diffrn_standards_decay_% 0
_diffrn_standards_interval_time 60
_diffrn_standards_number 3
_exptl_absorpt_coefficient_mu 0.423
_exptl_absorpt_correction_T_max 0.919
_exptl_absorpt_correction_T_min 0.903
_exptl_absorpt_correction_type '\y scans (North, Phillips & Mathews, 1968)'
_exptl_crystal_colour 'Dark blue'
_exptl_crystal_density_diffrn 1.27
_exptl_crystal_density_meas ?
_exptl_crystal_description Parallelepipedic
_exptl_crystal_F_000 516
_exptl_crystal_size_max 0.40
_exptl_crystal_size_mid 0.35
_exptl_crystal_size_min 0.20
_refine_diff_density_max 0.111
_refine_diff_density_min -0.120
_refine_ls_abs_structure_details ' ?'
_refine_ls_extinction_method none
_refine_ls_goodness_of_fit_obs 1.651
_refine_ls_hydrogen_treatment 'H atoms included but not refined'
_refine_ls_matrix_type full
_refine_ls_number_constraints 0
_refine_ls_number_parameters 331
_refine_ls_number_reflns 3797
_refine_ls_number_restraints 0
_refine_ls_R_factor_all 0.059
_refine_ls_R_factor_obs .049
_refine_ls_shift/esd_max 0.005
_refine_ls_shift/esd_mean 0.001
_refine_ls_structure_factor_coef F
_refine_ls_weighting_details 'w = 4Fo^2^/[\s^2^(Fo^2^) + 0.08 Fo^4^]'
_refine_ls_weighting_scheme calc
_refine_ls_wR_factor_obs .074
_reflns_number_observed 3797
_reflns_number_total 4564
_reflns_observed_criterion >3.0\s(I)
_cod_data_source_file sk1059.cif
_cod_data_source_block NitppCN4
_cod_depositor_comments
;
 Marking attached hydrogen atoms.

 Antanas Vaitkus,
 2017-03-27

The following automatic conversions were performed:

'_atom_site_thermal_displace_type' tag value 'Uij' was replaced with
'Uani' value 37 times.

Automatic conversion script
Id: cif_fix_values 1646 2011-03-28 12:23:43Z adriana 

The following automatic conversions were performed:

'_exptl_crystal_density_meas' value 'none' was changed to '?' - the
value is perceived as not measured.

Automatic conversion script
Id: cif_fix_values 3008 2015-01-20 13:52:24Z robertas 

The following automatic conversions were performed:

'_refine_ls_weighting_scheme' value '4Fo^2^/[\s^2^(Fo^2^) + 0.08
Fo^4^]' was changed to 'calc'. New tag '_refine_ls_weighting_details'
was created. The value of the new tag was set to 'w =
4Fo^2^/[\s^2^(Fo^2^) + 0.08 Fo^4^]'.

Automatic conversion script
Id: cif_fix_values 3143 2015-03-26 13:38:13Z robertas 
;
_cod_original_formula_sum 'C60 H42 N10 O2 Ni'
_cod_database_code 2006429

loop_
_symmetry_equiv_pos_as_xyz
x,y,z
-x,-y,-z

loop_
_atom_site_aniso_label
_atom_site_aniso_U_11
_atom_site_aniso_U_22
_atom_site_aniso_U_33
_atom_site_aniso_U_12
_atom_site_aniso_U_13
_atom_site_aniso_U_23
_atom_site_aniso_type_symbol
Ni .0350(2) .0193(2) .0255(2) -.00620(10) -.01130(10) -.00210(10) Ni
N1 .0507(8) .0384(8) .0412(8) -.0124(6) -.0147(6) -.0049(7) N
N2 .0498(8) .0363(8) .0418(8) -.0114(6) -.0135(6) -.0051(6) N
C1 .0366(9) .0290(10) .0278(9) -.0090(7) -.0106(7) -.0028(8) C
C2 .0550(10) .0350(10) .0300(10) -.0090(9) -.0157(8) -.0045(8) C
C3 .0580(10) .0320(10) .0330(10) -.0066(9) -.0178(8) -.0092(8) C
C4 .0388(9) .0251(9) .0283(9) -.0076(7) -.0113(7) -.0048(7) C
C5 .0365(9) .0253(9) .0340(10) -.0096(7) -.0098(7) -.0060(7) C
C6 .0342(8) .0205(8) .0303(9) -.0089(6) -.0101(7) -.0014(7) C
C7 .0370(9) .0218(9) .0370(10) -.0078(7) -.0133(7) -.0029(8) C
C8 .0357(9) .0239(9) .0390(10) -.0093(7) -.0150(7) .0007(8) C
C9 .0319(8) .0227(9) .0317(9) -.0075(7) -.0124(7) .0001(7) C
C10 .0342(9) .0265(9) .0288(9) -.0088(7) -.0112(7) .0013(8) C
C11 .0550(10) .0220(10) .0470(10) -.0039(9) -.0201(9) -.0053(9) C
N3 .115(2) .0490(10) .092(2) -.0020(10) -.0430(10) -.0150(10) N
C12 .0460(10) .0270(10) .0380(10) -.0082(8) -.0191(8) .0044(9) C
N4 .0860(10) .0570(10) .0750(10) -.0150(10) -.0340(10) .0100(10) N
C13 .0419(9) .0238(9) .0350(10) -.0064(7) -.0147(7) -.0055(8) C
C14 .0430(10) .0350(10) .0520(10) -.0090(9) -.0070(10) -.0120(10) C
C15 .0490(10) .0480(10) .0610(10) -.0020(10) -.0090(10) -.0240(10) C
C16 .0650(10) .0360(10) .0740(10) .0000(10) -.0280(10) -.0270(10) C
C17 .0640(10) .0380(10) .073(2) -.0193(9) -.0250(10) -.0150(10) C
C18 .0450(10) .0370(10) .0550(10) -.0139(8) -.0146(9) -.0100(10) C
C19 .0520(10) .0260(10) .0290(10) -.0083(8) -.0141(8) -.0008(8) C
C20 .0690(10) .0450(10) .0360(10) -.0260(10) -.0120(10) .0050(10) C
C21 .100(2) .052(2) .046(2) -.0320(10) -.009(2) .0080(10) C
C22 .121(2) .045(2) .0320(10) -.006(2) -.0280(10) .0050(10) C
C23 .086(2) .049(2) .0490(10) .0030(10) -.0390(10) -.0090(10) C
C24 .0570(10) .0420(10) .0410(10) -.0070(10) -.0231(9) -.0040(10) C
N5 .0560(8) .0502(9) .0520(9) -.0187(7) -.0175(7) -.0048(8) N
C25 .0420(10) .0390(10) .069(2) -.0126(9) -.0060(10) -.0140(10) C
C26 .0410(10) .053(2) .089(2) -.0110(10) -.0050(10) -.017(2) C
C27 .0440(10) .065(2) .071(2) -.0250(10) -.0110(10) -.0020(10) C
C28 .0550(10) .0490(10) .076(2) -.0276(9) -.0170(10) .0020(10) C
C29 .0480(10) .0310(10) .0640(10) -.0152(8) -.0180(10) -.0030(10) C
C30 .146(9) .132(9) .101(8) -.058(6) -.035(6) -.010(7) C
O .150(6) .281(7) .42(2) -.149(4) .116(8) -.235(8) O

loop_
_atom_site_label
_atom_site_fract_x
_atom_site_fract_y
_atom_site_fract_z
_atom_site_U_iso_or_equiv
_atom_site_thermal_displace_type
_atom_site_calc_flag
_atom_site_calc_attached_atom
_atom_site_type_symbol
_atom_site_attached_hydrogens
Ni 1 0 1 .0259(2) Uani ? ? Ni 0
N1 1.0176(2) -.0401(2) .85690(10) .0431(8) Uani ? ? N 0
N2 1.0863(2) -.1851(2) 1.04570(10) .0423(8) Uani ? ? N 0
C1 .9837(3) .0409(2) .7746(2) .0308(9) Uani ? ? C 0
C2 1.0134(3) -.0233(2) .6855(2) .0390(10) Uani ? ? C 0
C3 1.0637(3) -.1428(2) .7168(2) .0390(10) Uani ? ? C 0
C4 1.0708(3) -.1533(2) .8237(2) .0302(9) Uani ? ? C 0
C5 1.1310(3) -.2645(2) .8794(2) .0314(9) Uani ? ? C 0
C6 1.1424(2) -.2771(2) .9822(2) .0277(9) Uani ? ? C 0
C7 1.2137(3) -.3903(2) 1.0388(2) .0311(9) Uani ? ? C 0
C8 1.1911(3) -.3637(2) 1.1381(2) .0320(9) Uani ? ? C 0
C9 1.1119(2) -.2335(2) 1.1412(2) .0284(9) Uani ? ? C 0
C10 .9274(3) .1688(2) .7724(2) .0296(9) Uani ? ? C 0
C11 1.3041(3) -.5090(2) 1.0029(2) .0380(10) Uani ? ? C 0
N3 1.3798(4) -.6061(2) .9828(2) .0800(10) Uani ? ? N 0
C12 1.2393(3) -.4551(2) 1.2182(2) .0360(10) Uani ? ? C 0
N4 1.2777(3) -.5361(2) 1.2772(2) .0710(10) Uani ? ? N 0
C13 1.1934(3) -.3769(2) .8224(2) .0326(9) Uani ? ? C 0
C14 1.3420(3) -.4019(2) .7451(2) .0430(10) Uani ? ? C 0
C15 1.4039(4) -.5053(3) .6929(3) .0520(10) Uani ? ? C 0
C16 1.3168(4) -.5856(3) .7178(2) .0560(10) Uani ? ? C 0
C17 1.1691(3) -.5605(2) .7914(2) .0560(10) Uani ? ? C 0
C18 1.1066(3) -.4555(2) .8442(2) .0450(10) Uani ? ? C 0
C19 .9169(3) .2384(2) .6676(2) .0340(10) Uani ? ? C 0
C20 1.0387(4) .2854(3) .6068(2) .0480(10) Uani ? ? C 0
C21 1.0353(5) .3455(3) .5064(3) .062(2) Uani ? ? C 0
C22 .9118(5) .3594(3) .4697(2) .056(2) Uani ? ? C 0
C23 .7907(4) .3131(3) .5294(2) .0590(10) Uani ? ? C 0
C24 .7918(3) .2522(3) .6281(2) .0460(10) Uani ? ? C 0
N5 1.2531(2) .0052(2) .9353(2) .0527(9) Uani ? ? N 0
C25 1.3782(3) -.0910(2) .8987(3) .0480(10) Uani ? ? C 0
C26 1.5334(3) -.0899(3) .8573(3) .058(2) Uani ? ? C 0
C27 1.5660(3) .0155(3) .8508(3) .0590(10) Uani ? ? C 0
C28 1.4391(3) .1161(3) .8880(3) .0590(10) Uani ? ? C 0
C29 1.2864(3) .1069(2) .9294(2) .0460(10) Uani ? ? C 0
C30 .521(2) .8930(10) .5910(10) .125(9) Uani ? ? C 3
O .4800(10) .8800(10) .4900(10) .262(9) Uani ? ? O 1
H1 .9999 .0123 .6183 .0526 Uiso calc C2 H 0
H2 1.0897 -.2081 .6765 .0536 Uiso calc C3 H 0
H3 1.4016 -.3470 .7282 .0580 Uiso calc C14 H 0
H4 1.5055 -.5216 .6400 .0724 Uiso calc C15 H 0
H5 1.3604 -.6583 .6835 .0748 Uiso calc C16 H 0
H6 1.1085 -.6144 .8067 .0707 Uiso calc C17 H 0
H7 1.0036 -.4384 .8956 .0584 Uiso calc C18 H 0
H8 1.1245 .2770 .6329 .0653 Uiso calc C20 H 0
H9 1.1199 .3766 .4641 .0899 Uiso calc C21 H 0
H10 .9092 .4016 .4021 .0939 Uiso calc C22 H 0
H11 .7050 .3229 .5026 .0814 Uiso calc C23 H 0
H12 .7076 .2199 .6688 .0610 Uiso calc C24 H 0
H13 1.3587 -.1650 .9016 .0670 Uiso calc C25 H 0
H14 1.6184 -.1618 .8331 .0838 Uiso calc C26 H 0
H15 1.6728 .0186 .8216 .0784 Uiso calc C27 H 0
H16 1.4562 .1910 .8854 .0758 Uiso calc C28 H 0
H17 1.1997 .1773 .9551 .0609 Uiso calc C29 H 0

loop_
_atom_type_symbol
_atom_type_scat_dispersion_real
_atom_type_scat_dispersion_imag
_atom_type_scat_source
C 0.002 0.002 International_Tables_Vol_IV_Table_2.3.1
H 0.000 0.000 International_Tables_Vol_IV_Table_2.3.1
O 0.008 0.006 International_Tables_Vol_IV_Table_2.3.1
N 0.004 0.003 International_Tables_Vol_IV_Table_2.3.1
Ni 0.285 1.113 International_Tables_Vol_IV_Table_2.3.1

loop_
_geom_angle_atom_site_label_1
_geom_angle_atom_site_label_2
_geom_angle_atom_site_label_3
_geom_angle
_geom_angle_publ_flag
N1 Ni N2 89.72(8) ?
N1 Ni N5 89.11(8) ?
N2 Ni N5 89.88(7) ?
Ni N1 C1 126.5(2) ?
Ni N1 C4 126.70(10) ?
C1 N1 C4 106.8(2) yes
Ni N2 C6 125.80(10) ?
Ni N2 C9 125.2(2) ?
C6 N2 C9 108.7(2) yes
N1 C1 C2 110.0(2) ?
N1 C1 C10 126.7(2) ?
C2 C1 C10 123.3(2) ?
C3 C1 C10 158.3(2) ?
C4 C1 C10 163.4(2) ?
C1 C2 C3 106.5(2) ?
C2 C3 C4 107.0(2) ?
N1 C4 C3 109.6(2) ?
N1 C4 C5 127.0(2) ?
C1 C4 C5 163.1(2) ?
C2 C4 C5 157.9(2) ?
C3 C4 C5 123.4(2) ?
C4 C5 C6 124.6(2) ?
C4 C5 C13 116.8(2) ?
C6 C5 C13 118.5(2) ?
N2 C6 C5 125.7(2) ?
N2 C6 C7 108.7(2) ?
C5 C6 C7 125.6(2) ?
C5 C6 C9 161.3(2) ?
C6 C7 C8 106.9(2) ?
C6 C7 C11 130.1(2) ?
C8 C7 C11 122.8(2) ?
C7 C8 C9 107.0(2) ?
C7 C8 C12 122.6(2) ?
C9 C8 C12 130.4(2) ?
N2 C9 C8 108.7(2) ?
C1 C10 C19 116.3(2) ?
C7 C11 N3 173.6(3) yes
C8 C12 N4 173.6(3) yes
C5 C13 C14 119.4(3) ?
C5 C13 C18 121.7(2) ?
C14 C13 C18 119.0(2) ?
C13 C14 C15 120.8(3) ?
C14 C15 C16 119.6(3) ?
C15 C16 C17 120.2(3) ?
C16 C17 C18 120.0(3) ?
C13 C18 C17 120.4(2) ?
C10 C19 C20 118.9(3) ?
C10 C19 C24 121.8(2) ?
C20 C19 C24 119.2(2) ?
C19 C20 C21 119.8(3) ?
C20 C21 C22 120.3(4) ?
C21 C22 C23 120.3(3) ?
C22 C23 C24 120.8(4) ?
C19 C24 C23 119.7(3) ?
Ni N5 C25 122.6(2) ?
Ni N5 C29 121.40(10) ?
C25 N5 C29 115.9(2) ?
N5 C25 C26 123.9(3) ?
C25 C26 C27 119.7(3) ?
C26 C27 C28 117.7(3) ?
C27 C28 C29 118.9(3) ?
N5 C29 C28 123.9(2) ?

loop_
_geom_bond_atom_site_label_1
_geom_bond_atom_site_label_2
_geom_bond_site_symmetry_1
_geom_bond_site_symmetry_2
_geom_bond_distance
_geom_bond_publ_flag
Ni N1 . . 2.030(2) yes
Ni N2 . . 2.079(2) yes
Ni N5 . . 2.240(2) yes
N1 C1 . . 1.355(3) ?
N1 C4 . . 1.362(3) ?
N2 C6 . . 1.365(3) ?
N2 C9 . . 1.365(3) ?
C1 C2 . . 1.454(4) ?
C1 C10 . . 1.406(3) ?
C2 C3 . . 1.343(3) yes
C3 C4 . . 1.451(4) ?
C4 C5 . . 1.398(3) ?
C5 C6 . . 1.407(4) ?
C5 C13 . . 1.502(3) ?
C6 C7 . . 1.448(3) ?
C7 C8 . . 1.374(4) yes
C7 C11 . . 1.434(3) yes
C8 C9 . . 1.448(3) ?
C8 C12 . . 1.428(3) yes
C10 C19 . . 1.501(3) ?
C11 N3 . . 1.139(3) yes
C12 N4 . . 1.146(3) yes
C13 C14 . . 1.390(3) ?
C13 C18 . . 1.375(4) ?
C14 C15 . . 1.377(4) ?
C15 C16 . . 1.389(5) ?
C16 C17 . . 1.362(4) ?
C17 C18 . . 1.396(4) ?
C19 C20 . . 1.383(4) ?
C19 C24 . . 1.392(5) ?
C20 C21 . . 1.402(4) ?
C21 C22 . . 1.353(7) ?
C22 C23 . . 1.370(6) ?
C23 C24 . . 1.382(4) ?
N5 C25 . . 1.329(3) ?
N5 C29 . . 1.333(4) ?
C25 C26 . . 1.366(4) ?
C26 C27 . . 1.369(6) ?
C27 C28 . . 1.371(4) ?
C28 C29 . . 1.378(4) ?
C30 O . . 1.59(3) ?

loop_
_geom_contact_atom_site_label_1
_geom_contact_atom_site_label_2
_geom_contact_distance
C1 C3 2.242(4)
C1 C4 2.181(3)
C2 C4 2.248(3)
C6 C9 2.218(4)
